data_7009206
loop_
_publ_author_name
'Chen, Chi-Tien'
'Doerrer, Linda H.'
'Williams, V. Cliff'
'Green, Malcolm L. H.'

_publ_section_title
;
 Niobium- and tantalum-benzamidinato complexes with trimethylphosphine,
 imido, or \h-cyclopentadienyl derivatives
;
_journal_issue 6
_journal_name_full 'Journal of the Chemical Society, Dalton Transactions'
_journal_page_first 967
_journal_paper_doi 10.1039/a909333h
_journal_year 2000
_chemical_compound_source
;

?

;
_chemical_formula_moiety 'C27 H46 Cl3 N2 Si2 Ta'
_chemical_formula_sum 'C27 H46 Cl3 N2 Si2 Ta'
_chemical_formula_weight 742.16
_chemical_melting_point ?
_chemical_name_systematic
;

?

;
_space_group_IT_number 14
_symmetry_cell_setting monoclinic
_symmetry_space_group_name_Hall '-P 2ybc'
_symmetry_space_group_name_H-M 'P 1 21/c 1'
_atom_sites_solution_hydrogens geom
_atom_sites_solution_primary direct
_cell_angle_alpha 90.
_cell_angle_beta 75.653(5)
_cell_angle_gamma 90.
_cell_formula_units_Z 4
_cell_length_a 16.852(5)
_cell_length_b 15.111(4)
_cell_length_c 13.049(2)
_cell_measurement_reflns_used 16990
_cell_measurement_temperature 125
_cell_measurement_theta_max 27
_cell_measurement_theta_min 0
_cell_volume 3219.3(14)
_diffrn_ambient_temperature 125
_diffrn_measured_fraction_theta_max 0.987
_diffrn_measurement_method \wA
_diffrn_radiation_type 'Mo K\a'
_diffrn_radiation_wavelength 0.71073
_diffrn_reflns_av_R_equivalents 0.00
_diffrn_reflns_limit_h_max 21
_diffrn_reflns_limit_h_min -20
_diffrn_reflns_limit_k_max 18
_diffrn_reflns_limit_k_min 0
_diffrn_reflns_limit_l_max 15
_diffrn_reflns_limit_l_min 0
_diffrn_reflns_number 6406
_diffrn_reflns_theta_max 26.57
_diffrn_reflns_theta_min 0.00
_diffrn_standards_decay_% 0.00
_diffrn_standards_interval_count 0
_diffrn_standards_interval_time 0
_diffrn_standards_number 0
_exptl_absorpt_coefficient_mu 3.72
_exptl_absorpt_correction_T_max 1.00
_exptl_absorpt_correction_T_min 0.90
_exptl_absorpt_correction_type refdelf
_exptl_absorpt_process_details 'refined from delta-F (Walker & Stuart , 1983)'
_exptl_crystal_colour ' yellow '
_exptl_crystal_density_diffrn 1.53
_exptl_crystal_density_meas ?
_exptl_crystal_description ' plate '
_exptl_crystal_F_000 1493.31
_exptl_crystal_size_max 0.5
_exptl_crystal_size_mid 0.4
_exptl_crystal_size_min 0.4
_refine_diff_density_max 1.27
_refine_diff_density_min -0.70
_refine_ls_extinction_method None
_refine_ls_goodness_of_fit_obs 0.9904
_refine_ls_hydrogen_treatment noref
_refine_ls_matrix_type full
_refine_ls_number_parameters 316
_refine_ls_number_reflns 5902
_refine_ls_R_factor_obs 0.0290
_refine_ls_shift/su_max 0.001407
_refine_ls_structure_factor_coef F
_refine_ls_weighting_details
;

 Chebychev polynomial with   3 parameters (Carruthers & Watkin, 1979)

 1.49 0.326 1.19

;
_refine_ls_weighting_scheme calc
_refine_ls_wR_factor_obs 0.0316
_reflns_limit_h_max 21
_reflns_limit_h_min -20
_reflns_limit_k_max 18
_reflns_limit_k_min 0
_reflns_limit_l_max 15
_reflns_limit_l_min 0
_reflns_number_observed 5902
_reflns_number_total 6635
_reflns_observed_criterion >3.00\s(I)
_cod_data_source_file a909333h.txt
_cod_data_source_block 10
_cod_depositor_comments
;
The following automatic conversions were performed:
'_symmetry_cell_setting' value 'Monoclinic ' changed to 'monoclinic'
according to '/home/adriana/struct/CIF-dictionaries/cif_core.dic'
dictionary named 'cif_core.dic' version 2.4.1 from 2010-06-29.

Automatic conversion script
Id: cif_fix_enum 1555 2011-01-17 13:19:09Z saulius 

The following automatic conversions were performed:

'_chemical_melting_point' value 'not measured' was changed to '?' -
the value is undefined or not given.

Automatic conversion script
Id: cif_fix_values 1569 2011-02-09 13:29:24Z adriana 
;
_cod_original_cell_volume 3219.3(3)
_cod_original_sg_symbol_H-M 'P 1 21/c 1 '
_cod_database_code 7009206

loop_
_symmetry_equiv_pos_as_xyz
x,y,z
-x,-y,-z
-x,y+1/2,-z+1/2
x,-y+1/2,z+1/2

loop_
_atom_site_aniso_label
_atom_site_aniso_U_11
_atom_site_aniso_U_22
_atom_site_aniso_U_33
_atom_site_aniso_U_23
_atom_site_aniso_U_13
_atom_site_aniso_U_12
Ta1 0.01316(7) 0.01419(7) 0.01406(8) 0.00206(4) -0.00254(5) 0.00251(4
Cl2 0.0196(3) 0.0208(3) 0.0182(3) -0.0027(2) -0.0053(2) 0.0019(2)
Cl3 0.0217(3) 0.0247(3) 0.0191(3) -0.0049(3) -0.0012(2) 0.0048(3)
Cl4 0.0223(3) 0.0222(3) 0.0264(4) 0.0067(3) -0.0063(3) 0.0054(3)
Si1 0.0203(4) 0.0152(3) 0.0221(4) 0.0042(3) -0.0007(3) 0.0008(3)
Si2 0.0219(4) 0.0145(3) 0.0201(4) 0.0034(3) -0.0050(3) 0.0021(3)
N1 0.0180(11) 0.016(1) 0.0142(11) 0.0006(8) -0.0022(9) 0.0011(8)
N2 0.0177(11) 0.016(1) 0.0173(12) 0.0005(8) -0.0043(9) 0.0038(8)
C1 0.0198(14) 0.0154(11) 0.0130(13) -0.0041(9) -0.002(1) 0.001(1)
C2 0.0204(13) 0.0218(13) 0.0211(14) -0.0038(11) -0.0067(11) 0.0011(11
C3 0.043(2) 0.0224(15) 0.041(2) -0.0140(13) -0.0200(16) 0.0094(13
C4 0.0416(19) 0.0327(17) 0.0221(17) -0.0008(12) -0.0078(13) -0.0081(14
C5 0.0368(18) 0.052(2) 0.035(2) -0.0277(17) -0.0212(15) 0.0253(17
C6 0.140(6) 0.037(2) 0.039(3) -0.0128(19) 0.003(3) 0.031(3)
C7 0.048(3) 0.050(3) 0.050(3) -0.0166(19) 0.020(2) -0.0083(18
C8 0.0203(15) 0.0411(18) 0.0288(17) -0.0024(14) -0.0105(12) 0.0006(13
C9 0.039(2) 0.053(2) 0.079(3) 0.018(2) -0.033(2) 0.0048(18
C10 0.033(2) 0.058(2) 0.048(2) -0.0013(18) -0.0204(17) -0.0142(16
C11 0.0166(13) 0.0159(11) 0.0189(14) 0.001(1) -0.005(1) 0.002(1)
C12 0.0211(13) 0.0144(12) 0.0155(13) 0.0010(9) -0.004(1) -0.002(1)
C13 0.0219(14) 0.0215(13) 0.0193(14) -0.001(1) -0.0038(11) 0.002(1)
C14 0.0207(14) 0.0258(14) 0.0225(15) 0.0037(11) -0.0083(11) -0.0046(11
C15 0.0280(16) 0.0242(13) 0.0212(15) -0.0041(12) -0.0119(12) 0.0021(12
C16 0.0271(15) 0.0206(13) 0.0223(15) -0.0062(12) -0.0089(12) 0.0082(12
C21 0.0238(15) 0.0217(14) 0.0319(17) 0.0016(12) -0.0028(12) -0.0033(11
C22 0.0343(18) 0.0158(13) 0.042(2) 0.0012(13) 0.0012(14) 0.0007(12
C23 0.0325(17) 0.0346(17) 0.0233(16) 0.0082(13) -0.0028(12) -0.0017(13
C24 0.0300(16) 0.0282(15) 0.0265(16) 0.0108(12) -0.0041(12) 0.0035(12
C25 0.0324(17) 0.0183(14) 0.0378(19) -0.0032(12) -0.0058(14) 0.0020(12
C26 0.0286(16) 0.0288(16) 0.0318(17) 0.0102(13) -0.0111(13) 0.0044(12
C41 0.0195(13) 0.0283(15) 0.0211(15) 0.0070(11) 0.0013(11) -0.0024(11
C42 0.0214(15) 0.0278(17) 0.0335(18) 0.0050(12) -0.0034(12) 0.0055(11
C43 0.0215(15) 0.0377(17) 0.0296(17) 0.0081(14) -0.0088(12) -0.0048(13
C44 0.0197(14) 0.0363(17) 0.0295(17) -0.0002(13) -0.0035(12) -0.0081(12
C45 0.0153(13) 0.0278(15) 0.0374(18) 0.0062(13) -0.0072(12) -0.0026(11

loop_
_atom_site_label
_atom_site_fract_x
_atom_site_fract_y
_atom_site_fract_z
_atom_site_U_iso_or_equiv
_atom_site_occupancy
_atom_site_thermal_displace_type
Ta1 0.421865(6) 0.022885(7) 0.301981(8) 0.0139 1.0000 Uani
Cl2 0.35813(4) 0.08753(4) 0.47411(5) 0.0194 1.0000 Uani
Cl3 0.43331(4) -0.07512(5) 0.14914(5) 0.0225 1.0000 Uani
Cl4 0.45023(4) -0.10745(5) 0.39397(6) 0.0236 1.0000 Uani
Si1 0.24701(5) -0.12534(5) 0.40156(7) 0.0200 1.0000 Uani
Si2 0.32777(5) 0.19321(5) 0.17271(6) 0.0189 1.0000 Uani
N1 0.29685(15) -0.03087(14) 0.33357(19) 0.0162 1.0000 Uani
N2 0.33260(14) 0.09398(14) 0.24411(19) 0.0169 1.0000 Uani
C1 0.27186(17) 0.03476(17) 0.2828(2) 0.0164 1.0000 Uani
C2 0.14592(17) 0.14589(19) 0.4274(2) 0.0208 1.0000 Uani
C3 0.1107(2) 0.2396(2) 0.4325(3) 0.0336 1.0000 Uani
C4 0.1139(2) 0.0997(2) 0.5339(3) 0.0321 1.0000 Uani
C5 0.2307(2) -0.0579(3) 0.1050(3) 0.0390 1.0000 Uani
C6 0.2009(4) -0.1528(3) 0.0958(4) 0.0766 1.0000 Uani
C7 0.2537(3) -0.0174(3) -0.0036(4) 0.0548 1.0000 Uani
C8 -0.06018(19) 0.0539(2) 0.2277(3) 0.0293 1.0000 Uani
C9 -0.0692(3) 0.1342(3) 0.1611(4) 0.0536 1.0000 Uani
C10 -0.0889(3) -0.0294(3) 0.1821(4) 0.0441 1.0000 Uani
C11 0.18658(16) 0.04182(17) 0.2673(2) 0.0171 1.0000 Uani
C12 0.12667(17) 0.09237(17) 0.3375(2) 0.0171 1.0000 Uani
C13 0.04777(18) 0.09320(19) 0.3233(2) 0.0212 1.0000 Uani
C14 0.02688(18) 0.0482(2) 0.2404(2) 0.0225 1.0000 Uani
C15 0.08773(19) 0.0011(2) 0.1705(3) 0.0234 1.0000 Uani
C16 0.16723(19) -0.0038(2) 0.1833(3) 0.0229 1.0000 Uani
C21 0.13524(19) -0.1299(2) 0.4074(3) 0.0265 1.0000 Uani
C22 0.2954(2) -0.2266(2) 0.3302(3) 0.0325 1.0000 Uani
C23 0.2555(2) -0.1195(2) 0.5417(3) 0.0308 1.0000 Uani
C24 0.4109(2) 0.1894(2) 0.0479(3) 0.0288 1.0000 Uani
C25 0.3362(2) 0.2901(2) 0.2596(3) 0.0300 1.0000 Uani
C26 0.2313(2) 0.2099(2) 0.1299(3) 0.0291 1.0000 Uani
C41 0.53676(18) 0.0829(2) 0.1700(2) 0.0241 1.0000 Uani
C42 0.5694(2) 0.0197(2) 0.2272(3) 0.0282 1.0000 Uani
C43 0.55982(19) 0.0513(2) 0.3309(3) 0.0291 1.0000 Uani
C44 0.52053(19) 0.1338(2) 0.3377(3) 0.0290 1.0000 Uani
C45 0.50627(18) 0.1538(2) 0.2378(3) 0.0267 1.0000 Uani
H21 0.2067 0.1508 0.4106 0.0211 1.0000 Uiso
H31 0.1325 0.2702 0.3607 0.0325 1.0000 Uiso
H32 0.1291 0.2748 0.4868 0.0325 1.0000 Uiso
H33 0.0502 0.2383 0.4478 0.0325 1.0000 Uiso
H41 0.1268 0.1349 0.5919 0.0337 1.0000 Uiso
H42 0.1402 0.0391 0.5322 0.0337 1.0000 Uiso
H43 0.0528 0.0907 0.5490 0.0337 1.0000 Uiso
H51 0.2801 -0.0627 0.1365 0.0500 1.0000 Uiso
H61 0.2407 -0.1883 0.0449 0.0500 1.0000 Uiso
H62 0.1835 -0.1826 0.1657 0.0500 1.0000 Uiso
H63 0.1479 -0.1486 0.0669 0.0500 1.0000 Uiso
H71 0.2948 -0.0545 -0.0529 0.0500 1.0000 Uiso
H72 0.2763 0.0436 0.0003 0.0500 1.0000 Uiso
H73 0.2029 -0.0123 -0.0313 0.0500 1.0000 Uiso
H81 -0.0976 0.0602 0.3006 0.0279 1.0000 Uiso
H91 -0.0493 0.1904 0.1941 0.0526 1.0000 Uiso
H92 -0.1268 0.1449 0.1598 0.0526 1.0000 Uiso
H93 -0.0337 0.1291 0.0879 0.0526 1.0000 Uiso
H101 -0.0831 -0.0830 0.2258 0.0431 1.0000 Uiso
H102 -0.1477 -0.0243 0.1793 0.0431 1.0000 Uiso
H103 -0.0547 -0.0402 0.1074 0.0431 1.0000 Uiso
H131 0.0042 0.1279 0.3747 0.0236 1.0000 Uiso
H151 0.0733 -0.0305 0.1101 0.0243 1.0000 Uiso
H211 0.1105 -0.1842 0.4463 0.0500 1.0000 Uiso
H212 0.1073 -0.0763 0.4441 0.0500 1.0000 Uiso
H213 0.1274 -0.1319 0.3334 0.0500 1.0000 Uiso
H221 0.2693 -0.2804 0.3650 0.0321 1.0000 Uiso
H222 0.3557 -0.2268 0.3265 0.0321 1.0000 Uiso
H223 0.2891 -0.2245 0.2544 0.0321 1.0000 Uiso
H231 0.2284 -0.1719 0.5815 0.0297 1.0000 Uiso
H232 0.3152 -0.1191 0.5424 0.0297 1.0000 Uiso
H233 0.2292 -0.0640 0.5750 0.0297 1.0000 Uiso
H241 0.4092 0.2446 0.0061 0.0289 1.0000 Uiso
H242 0.4651 0.1841 0.0649 0.0289 1.0000 Uiso
H243 0.4021 0.1368 0.0049 0.0289 1.0000 Uiso
H251 0.3341 0.3474 0.2197 0.0308 1.0000 Uiso
H252 0.3898 0.2884 0.2801 0.0308 1.0000 Uiso
H253 0.2903 0.2901 0.3245 0.0308 1.0000 Uiso
H261 0.2348 0.2659 0.0875 0.0275 1.0000 Uiso
H262 0.1835 0.2096 0.1894 0.0275 1.0000 Uiso
H263 0.2259 0.1587 0.0790 0.0275 1.0000 Uiso
H411 0.5341 0.0789 0.0959 0.0247 1.0000 Uiso
H421 0.5961 -0.0386 0.1994 0.0313 1.0000 Uiso
H431 0.5765 0.0218 0.3903 0.0296 1.0000 Uiso
H441 0.5055 0.1746 0.3978 0.0269 1.0000 Uiso
H451 0.4789 0.2072 0.2173 0.0500 1.0000 Uiso

loop_
_atom_type_symbol
_atom_type_scat_dispersion_real
_atom_type_scat_dispersion_imag
_atom_type_scat_Cromer_Mann_a1
_atom_type_scat_Cromer_Mann_b1
_atom_type_scat_Cromer_Mann_a2
_atom_type_scat_Cromer_Mann_b2
_atom_type_scat_Cromer_Mann_a3
_atom_type_scat_Cromer_Mann_b3
_atom_type_scat_Cromer_Mann_a4
_atom_type_scat_Cromer_Mann_b4
_atom_type_scat_Cromer_Mann_c
_atom_type_scat_source
'Ta  ' -1.2580 6.5230 29.2024 1.7733 15.2293 9.3705 14.5135 0.2960 4.7649 63.3644 9.2435 International_Tables_Vol_IV_Table_2.2B
'Cl  ' 0.1320 0.1590 11.4604 0.0104 7.1964 1.1662 6.2556 18.5194 1.6455 47.7784 -9.5574 International_Tables_Vol_IV_Table_2.2B
'N   ' 0.0040 0.0030 12.2126 0.0057 3.1322 9.8933 2.0125 28.9975 1.1663 0.5826 -11.5290 International_Tables_Vol_IV_Table_2.2B
'Si  ' 0.0720 0.0710 6.2915 2.4386 3.0353 32.3337 1.9891 0.6785 1.5410 81.6937 1.1407 International_Tables_Vol_IV_Table_2.2B
'C   ' 0.0020 0.0020 2.3100 20.8439 1.0200 10.2075 1.5886 0.5687 0.8650 51.6512 0.2156 International_Tables_Vol_IV_Table_2.2B
'H   ' 0.0000 0.0000 0.4930 10.5109 0.3229 26.1257 0.1402 3.1424 0.0408 57.7997 0.0030 International_Tables_Vol_IV_Table_2.2B

loop_
_geom_angle_atom_site_label_1
_geom_angle_site_symmetry_1
_geom_angle_atom_site_label_2
_geom_angle_site_symmetry_2
_geom_angle_atom_site_label_3
_geom_angle_site_symmetry_3
_geom_angle
_geom_angle_publ_flag
Cl2 . Ta1 . Cl3 . 156.61(2) yes
Cl2 . Ta1 . Cl4 . 88.00(2) yes
Cl3 . Ta1 . Cl4 . 85.78(2) yes
Cl2 . Ta1 . N1 . 78.03(6) yes
Cl3 . Ta1 . N1 . 78.94(6) yes
Cl4 . Ta1 . N1 . 84.49(6) yes
Cl2 . Ta1 . N2 . 86.33(6) yes
Cl3 . Ta1 . N2 . 86.36(6) yes
Cl4 . Ta1 . N2 . 146.15(6) yes
N1 . Ta1 . N2 . 61.68(8) yes
Cl2 . Ta1 . C41 . 126.54(8) yes
Cl3 . Ta1 . C41 . 76.14(8) yes
Cl4 . Ta1 . C41 . 115.87(7) yes
N1 . Ta1 . C41 . 146.1(1) yes
N2 . Ta1 . C41 . 94.0(1) yes
Cl2 . Ta1 . C42 . 123.32(9) yes
Cl3 . Ta1 . C42 . 78.21(9) yes
Cl4 . Ta1 . C42 . 82.83(8) yes
N1 . Ta1 . C42 . 154.6(1) yes
N2 . Ta1 . C42 . 127.4(1) yes
Cl2 . Ta1 . C43 . 90.36(8) yes
Cl3 . Ta1 . C43 . 109.86(9) yes
Cl4 . Ta1 . C43 . 75.95(8) yes
N1 . Ta1 . C43 . 157.6(1) yes
N2 . Ta1 . C43 . 137.4(1) yes
Cl2 . Ta1 . C44 . 73.72(8) yes
Cl3 . Ta1 . C44 . 129.67(8) yes
Cl4 . Ta1 . C44 . 103.47(8) yes
N1 . Ta1 . C44 . 150.3(1) yes
N2 . Ta1 . C44 . 106.9(1) yes
Cl2 . Ta1 . C45 . 94.42(8) yes
Cl3 . Ta1 . C45 . 106.64(8) yes
Cl4 . Ta1 . C45 . 131.02(7) yes
N1 . Ta1 . C45 . 143.83(9) yes
N2 . Ta1 . C45 . 82.73(9) yes
C41 . Ta1 . C42 . 33.6(1) yes
C41 . Ta1 . C43 . 55.29(11) yes
C42 . Ta1 . C43 . 33.19(12) yes
C41 . Ta1 . C44 . 55.08(11) yes
C42 . Ta1 . C44 . 54.87(11) yes
C43 . Ta1 . C44 . 32.86(11) yes
C41 . Ta1 . C45 . 33.36(11) yes
C42 . Ta1 . C45 . 55.4(1) yes
C43 . Ta1 . C45 . 55.1(1) yes
C44 . Ta1 . C45 . 33.27(11) yes
N1 . Si1 . C21 . 113.37(13) yes
N1 . Si1 . C22 . 108.34(13) yes
C21 . Si1 . C22 . 107.55(15) yes
N1 . Si1 . C23 . 107.98(14) yes
C21 . Si1 . C23 . 106.42(15) yes
C22 . Si1 . C23 . 113.29(16) yes
N2 . Si2 . C24 . 108.02(13) yes
N2 . Si2 . C25 . 108.71(13) yes
C24 . Si2 . C25 . 113.42(16) yes
N2 . Si2 . C26 . 115.36(13) yes
C24 . Si2 . C26 . 105.37(15) yes
C25 . Si2 . C26 . 106.09(15) yes
Ta1 . N1 . Si1 . 134.60(13) yes
Ta1 . N1 . C1 . 92.20(17) yes
Si1 . N1 . C1 . 133.2(2) yes
Ta1 . N2 . Si2 . 137.58(13) yes
Ta1 . N2 . C1 . 93.96(17) yes
Si2 . N2 . C1 . 128.5(2) yes
N1 . C1 . N2 . 112.2(2) yes
N1 . C1 . C11 . 123.8(2) yes
N2 . C1 . C11 . 124.0(2) yes
C3 . C2 . C4 . 109.7(3) yes
C3 . C2 . C12 . 111.7(2) yes
C4 . C2 . C12 . 111.3(2) yes
C3 . C2 . H21 . 107.9(3) no
C4 . C2 . H21 . 110.3(3) no
C12 . C2 . H21 . 105.9(2) no
C2 . C3 . H31 . 109.2(3) no
C2 . C3 . H32 . 109.8(3) no
H31 . C3 . H32 . 107.7(3) no
C2 . C3 . H33 . 111.1(3) no
H31 . C3 . H33 . 108.2(3) no
H32 . C3 . H33 . 110.7(3) no
C2 . C4 . H41 . 110.8(3) no
C2 . C4 . H42 . 109.8(3) no
H41 . C4 . H42 . 108.9(3) no
C2 . C4 . H43 . 110.5(3) no
H41 . C4 . H43 . 109.3(3) no
H42 . C4 . H43 . 107.4(3) no
C6 . C5 . C7 . 108.6(3) yes
C6 . C5 . C16 . 111.4(4) yes
C7 . C5 . C16 . 112.9(3) yes
C6 . C5 . H51 . 106.3(4) no
C7 . C5 . H51 . 111.3(4) no
C16 . C5 . H51 . 106.1(3) no
C5 . C6 . H61 . 112.5(6) no
C5 . C6 . H62 . 112.3(4) no
H61 . C6 . H62 . 111.8(5) no
C5 . C6 . H63 . 107.1(4) no
H61 . C6 . H63 . 106.9(5) no
H62 . C6 . H63 . 105.7(6) no
C5 . C7 . H71 . 110.9(4) no
C5 . C7 . H72 . 109.8(4) no
H71 . C7 . H72 . 109.7(4) no
C5 . C7 . H73 . 108.9(4) no
H71 . C7 . H73 . 109.1(5) no
H72 . C7 . H73 . 108.4(5) no
C9 . C8 . C10 . 110.5(3) yes
C9 . C8 . C14 . 110.1(3) yes
C10 . C8 . C14 . 113.9(3) yes
C9 . C8 . H81 . 109.7(3) no
C10 . C8 . H81 . 105.2(3) no
C14 . C8 . H81 . 107.3(3) no
C8 . C9 . H91 . 109.1(4) no
C8 . C9 . H92 . 112.2(4) no
H91 . C9 . H92 . 106.9(4) no
C8 . C9 . H93 . 111.4(4) no
H91 . C9 . H93 . 106.3(4) no
H92 . C9 . H93 . 110.7(4) no
C8 . C10 . H101 . 111.0(3) no
C8 . C10 . H102 . 111.3(4) no
H101 . C10 . H102 . 108.4(4) no
C8 . C10 . H103 . 110.4(3) no
H101 . C10 . H103 . 107.6(4) no
H102 . C10 . H103 . 108.0(4) no
C1 . C11 . C12 . 120.4(2) yes
C1 . C11 . C16 . 119.1(2) yes
C12 . C11 . C16 . 120.5(3) yes
C2 . C12 . C11 . 122.2(2) yes
C2 . C12 . C13 . 119.4(2) yes
C11 . C12 . C13 . 118.3(3) yes
C12 . C13 . C14 . 122.2(3) yes
C12 . C13 . H131 . 118.6(3) no
C14 . C13 . H131 . 119.1(3) no
C8 . C14 . C13 . 119.6(3) yes
C8 . C14 . C15 . 122.2(3) yes
C13 . C14 . C15 . 118.2(3) yes
C14 . C15 . C16 . 121.6(3) yes
C14 . C15 . H151 . 118.6(3) no
C16 . C15 . H151 . 119.8(3) no
C5 . C16 . C11 . 121.9(3) yes
C5 . C16 . C15 . 119.0(3) yes
C11 . C16 . C15 . 119.1(3) yes
Si1 . C21 . H211 . 109.9(2) no
Si1 . C21 . H212 . 109.9(2) no
H211 . C21 . H212 . 109.6(3) no
Si1 . C21 . H213 . 109.4(2) no
H211 . C21 . H213 . 108.9(3) no
H212 . C21 . H213 . 109.1(3) no
Si1 . C22 . H221 . 110.9(3) no
Si1 . C22 . H222 . 109.7(3) no
H221 . C22 . H222 . 110.7(3) no
Si1 . C22 . H223 . 108.6(2) no
H221 . C22 . H223 . 109.4(3) no
H222 . C22 . H223 . 107.5(3) no
Si1 . C23 . H231 . 109.6(3) no
Si1 . C23 . H232 . 109.1(2) no
H231 . C23 . H232 . 109.4(3) no
Si1 . C23 . H233 . 109.4(2) no
H231 . C23 . H233 . 110.2(3) no
H232 . C23 . H233 . 109.2(3) no
Si2 . C24 . H241 . 109.5(2) no
Si2 . C24 . H242 . 109.9(2) no
H241 . C24 . H242 . 109.9(3) no
Si2 . C24 . H243 . 109.1(2) no
H241 . C24 . H243 . 109.0(3) no
H242 . C24 . H243 . 109.4(3) no
Si2 . C25 . H251 . 109.8(3) no
Si2 . C25 . H252 . 110.4(2) no
H251 . C25 . H252 . 107.8(3) no
Si2 . C25 . H253 . 110.8(2) no
H251 . C25 . H253 . 108.6(3) no
H252 . C25 . H253 . 109.4(3) no
Si2 . C26 . H261 . 110.1(2) no
Si2 . C26 . H262 . 111.9(2) no
H261 . C26 . H262 . 111.7(3) no
Si2 . C26 . H263 . 108.2(2) no
H261 . C26 . H263 . 106.1(3) no
H262 . C26 . H263 . 108.7(3) no
Ta1 . C41 . C42 . 73.61(18) yes
Ta1 . C41 . C45 . 74.62(17) yes
C42 . C41 . C45 . 108.3(3) yes
Ta1 . C41 . H411 . 116.9(2) no
C42 . C41 . H411 . 126.9(3) no
C45 . C41 . H411 . 124.7(3) no
Ta1 . C42 . C41 . 72.79(17) yes
Ta1 . C42 . C43 . 75.23(19) yes
C41 . C42 . C43 . 108.3(3) yes
Ta1 . C42 . H421 . 118.6(2) no
C41 . C42 . H421 . 126.8(4) no
C43 . C42 . H421 . 124.9(3) no
Ta1 . C43 . C42 . 71.58(19) yes
Ta1 . C43 . C44 . 73.66(18) yes
C42 . C43 . C44 . 107.6(3) yes
Ta1 . C43 . H431 . 119.8(2) no
C42 . C43 . H431 . 127.8(3) no
C44 . C43 . H431 . 124.6(3) no
Ta1 . C44 . C43 . 73.48(18) yes
Ta1 . C44 . C45 . 72.34(17) yes
C43 . C44 . C45 . 108.4(3) yes
Ta1 . C44 . H441 . 121.5(2) no
C43 . C44 . H441 . 129.3(3) no
C45 . C44 . H441 . 122.3(3) no
Ta1 . C45 . C41 . 72.02(17) yes
Ta1 . C45 . C44 . 74.39(18) yes
C41 . C45 . C44 . 107.4(3) yes
Ta1 . C45 . H451 . 118.3(2) no
C41 . C45 . H451 . 124.7(3) no
C44 . C45 . H451 . 127.9(3) no

loop_
_geom_bond_atom_site_label_1
_geom_bond_site_symmetry_1
_geom_bond_atom_site_label_2
_geom_bond_site_symmetry_2
_geom_bond_distance
_geom_bond_publ_flag
Ta1 . Cl2 . 2.4408(7) yes
Ta1 . Cl3 . 2.4530(7) yes
Ta1 . Cl4 . 2.4151(7) yes
Ta1 . N1 . 2.199(2) yes
Ta1 . N2 . 2.133(2) yes
Ta1 . C41 . 2.426(3) yes
Ta1 . C42 . 2.436(3) yes
Ta1 . C43 . 2.483(3) yes
Ta1 . C44 . 2.485(3) yes
Ta1 . C45 . 2.459(3) yes
Si1 . N1 . 1.778(2) yes
Si1 . C21 . 1.867(3) yes
Si1 . C22 . 1.870(3) yes
Si1 . C23 . 1.872(4) yes
Si2 . N2 . 1.778(2) yes
Si2 . C24 . 1.868(3) yes
Si2 . C25 . 1.878(3) yes
Si2 . C26 . 1.862(3) yes
N1 . C1 . 1.318(4) yes
N2 . C1 . 1.359(4) yes
C1 . C11 . 1.504(4) yes
C2 . C3 . 1.531(4) yes
C2 . C4 . 1.529(4) yes
C2 . C12 . 1.525(4) yes
C2 . H21 . 0.995(3) no
C3 . H31 . 1.027(4) no
C3 . H32 . 0.996(3) no
C3 . H33 . 0.989(4) no
C4 . H41 . 0.992(3) no
C4 . H42 . 1.016(4) no
C4 . H43 . 1.010(4) no
C5 . C6 . 1.535(7) yes
C5 . C7 . 1.504(7) yes
C5 . C16 . 1.521(4) yes
C5 . H51 . 1.018(3) no
C6 . H61 . 0.978(5) no
C6 . H62 . 0.994(5) no
C6 . H63 . 1.054(7) no
C7 . H71 . 0.994(4) no
C7 . H72 . 1.003(4) no
C7 . H73 . 1.011(6) no
C8 . C9 . 1.522(5) yes
C8 . C10 . 1.522(5) yes
C8 . C14 . 1.519(4) yes
C8 . H81 . 1.007(3) no
C9 . H91 . 1.044(5) no
C9 . H92 . 0.988(4) no
C9 . H93 . 0.996(6) no
C10 . H101 . 1.009(4) no
C10 . H102 . 1.004(4) no
C10 . H103 . 1.014(5) no
C11 . C12 . 1.408(4) yes
C11 . C16 . 1.400(4) yes
C12 . C13 . 1.387(4) yes
C13 . C14 . 1.394(4) yes
C13 . H131 . 1.011(3) no
C14 . C15 . 1.389(4) yes
C15 . C16 . 1.393(4) yes
C15 . H151 . 1.002(3) no
C21 . H211 . 1.001(3) no
C21 . H212 . 0.998(3) no
C21 . H213 . 1.006(3) no
C22 . H221 . 0.980(3) no
C22 . H222 . 1.005(4) no
C22 . H223 . 1.020(4) no
C23 . H231 . 0.994(3) no
C23 . H232 . 1.007(3) no
C23 . H233 . 0.997(4) no
C24 . H241 . 1.000(3) no
C24 . H242 . 0.994(3) no
C24 . H243 . 1.006(4) no
C25 . H251 . 1.016(3) no
C25 . H252 . 1.005(3) no
C25 . H253 . 0.995(3) no
C26 . H261 . 1.004(3) no
C26 . H262 . 0.970(3) no
C26 . H263 . 1.039(4) no
C41 . C42 . 1.405(4) yes
C41 . C45 . 1.403(5) yes
C41 . H411 . 0.981(3) no
C42 . C43 . 1.406(5) yes
C42 . H421 . 1.015(3) no
C43 . C44 . 1.405(5) yes
C43 . H431 . 0.993(3) no
C44 . C45 . 1.416(5) yes
C44 . H441 . 0.980(3) no
C45 . H451 . 0.999(3) no
